data_7204954
loop_
_publ_author_name
'Choudhury, Amitava'
'Neeraj, S.'
'Natarajan, Srinivasan'
'Rao, C. N. R.'

_publ_section_title
;
 Transformations of the low-dimensional zinc phosphates to complex
 open-framework structures. Part 2: one-dimensional ladder to two- and
 three-dimensional structures
;
_journal_issue 5
_journal_name_full 'Journal of Materials Chemistry'
_journal_page_first 1537
_journal_paper_doi 10.1039/b010001n
_journal_volume 11
_journal_year 2001
_chemical_formula_sum 'C6 H27 N4 O21 P5 Zn5'
_chemical_formula_weight 973.02
_chemical_name_systematic
; 
? 
;
_space_group_IT_number 4
_symmetry_cell_setting monoclinic
_symmetry_space_group_name_Hall 'P 2yb'
_symmetry_space_group_name_H-M 'P 1 21 1'
_atom_sites_solution_hydrogens geom
_atom_sites_solution_primary direct
_atom_sites_solution_secondary difmap
_audit_creation_method SHELXL
_cell_angle_alpha 90.00
_cell_angle_beta 90.9740(10)
_cell_angle_gamma 90.00
_cell_formula_units_Z 2
_cell_length_a 9.2994(4)
_cell_length_b 9.7510(4)
_cell_length_c 14.3348(6)
_cell_measurement_temperature 130(2)
_cell_volume 1299.67(9)
_computing_cell_refinement 'Siemens XSCANS'
_computing_data_collection 'Siemens XSCANS'
_computing_data_reduction 'Siemens SHELXTL'
_computing_molecular_graphics 'Siemens SHELXTL'
_computing_publication_material 'Siemens SHELXTL'
_computing_structure_refinement 'SHELXL-93 (Sheldrick, 1993)'
_computing_structure_solution 'SHELXS-86 (Sheldrick, 1990)'
_diffrn_ambient_temperature 130(2)
_diffrn_measurement_device 'Siemens P4'
_diffrn_measurement_method '\w scans'
_diffrn_radiation_monochromator graphite
_diffrn_radiation_source 'fine-focus sealed tube'
_diffrn_radiation_type MoK\a
_diffrn_radiation_wavelength 0.71073
_diffrn_reflns_av_R_equivalents 0.0302
_diffrn_reflns_av_sigmaI/netI 0.0578
_diffrn_reflns_limit_h_max 10
_diffrn_reflns_limit_h_min -10
_diffrn_reflns_limit_k_max 10
_diffrn_reflns_limit_k_min -10
_diffrn_reflns_limit_l_max 8
_diffrn_reflns_limit_l_min -15
_diffrn_reflns_number 5438
_diffrn_reflns_theta_max 23.29
_diffrn_reflns_theta_min 1.42
_exptl_absorpt_coefficient_mu 4.955
_exptl_absorpt_correction_type none
_exptl_crystal_density_diffrn 2.486
_exptl_crystal_F_000 968
_refine_diff_density_max 0.423
_refine_diff_density_min -0.470
_refine_diff_density_rms 0.114
_refine_ls_abs_structure_details 'Flack H D (1983), Acta Cryst. A39, 876-881'
_refine_ls_abs_structure_Flack 0.057(11)
_refine_ls_extinction_coef 0.0075(4)
_refine_ls_extinction_expression Fc^*^=kFc[1+0.001xFc^2^\l^3^/sin(2\q)]^-1/4^
_refine_ls_extinction_method SHELXL
_refine_ls_goodness_of_fit_all 1.051
_refine_ls_goodness_of_fit_obs 1.068
_refine_ls_matrix_type full
_refine_ls_number_parameters 379
_refine_ls_number_reflns 3576
_refine_ls_number_restraints 1
_refine_ls_restrained_S_all 1.051
_refine_ls_restrained_S_obs 1.067
_refine_ls_R_factor_all 0.0306
_refine_ls_R_factor_obs 0.0280
_refine_ls_shift/esd_max -1.461
_refine_ls_shift/esd_mean 0.004
_refine_ls_structure_factor_coef Fsqd
_refine_ls_weighting_details 'w=1/[\s^2^(Fo^2^)+(0.0104P)^2^+0.0000P] where P=(Fo^2^+2Fc^2^)/3'
_refine_ls_weighting_scheme calc
_refine_ls_wR_factor_all 0.0646
_refine_ls_wR_factor_obs 0.0636
_reflns_number_observed 3389
_reflns_number_total 3576
_reflns_observed_criterion >2sigma(I)
_cod_data_source_file b010001n.txt
_cod_data_source_block sad1_compound_XI
_cod_depositor_comments
;
The following automatic conversions were performed:
'_symmetry_cell_setting' value 'Monoclinic' changed to 'monoclinic'
according to '/home/adriana/struct/CIF-dictionaries/cif_core.dic'
dictionary named 'cif_core.dic' version 2.4.1 from 2010-06-29.

Automatic conversion script
Id: cif_fix_enum 1555 2011-01-17 13:19:09Z saulius 

The following automatic conversions were performed:

'_refine_ls_weighting_scheme' value 'calc
w=1/[\s^2^(Fo^2^)+(0.0104P)^2^+0.0000P] where P=(Fo^2^+2Fc^2^)/3' was
changed to 'calc'. New tag '_refine_ls_weighting_details' was
created. The value of the new tag was set to
'w=1/[\s^2^(Fo^2^)+(0.0104P)^2^+0.0000P] where P=(Fo^2^+2Fc^2^)/3'.

Automatic conversion script
Id: cif_fix_values 3143 2015-03-26 13:38:13Z robertas 
;
_cod_original_sg_symbol_H-M P2(1)
_cod_database_code 7204954

loop_
_symmetry_equiv_pos_as_xyz
'x, y, z'
'-x, y+1/2, -z'

loop_
_atom_site_aniso_label
_atom_site_aniso_U_11
_atom_site_aniso_U_22
_atom_site_aniso_U_33
_atom_site_aniso_U_23
_atom_site_aniso_U_13
_atom_site_aniso_U_12
Zn1 0.0149(4) 0.0113(4) 0.0147(4) 0.0005(3) 0.0023(3) -0.0004(3)
Zn2 0.0156(4) 0.0157(4) 0.0110(4) -0.0010(3) 0.0023(3) -0.0016(3)
Zn3 0.0142(3) 0.0180(5) 0.0118(4) -0.0008(3) 0.0028(3) -0.0008(3)
Zn4 0.0177(4) 0.0114(4) 0.0152(4) -0.0005(3) 0.0024(3) -0.0009(3)
Zn5 0.0240(5) 0.0132(5) 0.0184(5) -0.0001(4) 0.0022(4) 0.0030(4)
P1 0.0161(8) 0.0111(9) 0.0106(8) 0.0015(7) 0.0025(7) 0.0004(7)
P2 0.0159(8) 0.0140(9) 0.0107(8) 0.0001(8) 0.0010(6) 0.0002(8)
P3 0.0112(8) 0.0100(9) 0.0128(8) -0.0004(7) 0.0018(7) -0.0001(7)
P4 0.0164(9) 0.0099(9) 0.0137(9) 0.0012(8) 0.0018(7) 0.0012(7)
P5 0.0120(9) 0.0109(9) 0.0143(9) -0.0001(7) 0.0033(7) -0.0016(7)
O1 0.022(2) 0.067(4) 0.020(3) -0.002(3) 0.009(2) -0.015(3)
O2 0.021(2) 0.011(3) 0.024(3) -0.006(2) -0.002(2) 0.002(2)
O3 0.030(3) 0.010(3) 0.020(3) 0.001(2) 0.005(2) -0.004(2)
O4 0.044(3) 0.030(3) 0.038(3) 0.004(3) 0.002(3) 0.028(3)
O5 0.051(3) 0.014(3) 0.015(3) -0.006(2) 0.007(2) -0.002(2)
O6 0.017(2) 0.015(3) 0.024(3) 0.004(2) 0.001(2) -0.005(2)
O7 0.031(3) 0.041(3) 0.014(2) 0.011(3) 0.004(2) 0.002(3)
O8 0.020(2) 0.033(3) 0.016(3) -0.002(2) 0.000(2) 0.003(2)
O9 0.016(2) 0.028(3) 0.018(2) -0.001(2) 0.004(2) -0.005(2)
O10 0.025(2) 0.031(3) 0.015(3) -0.001(2) 0.001(2) -0.005(2)
O11 0.017(3) 0.017(3) 0.022(3) -0.002(2) 0.000(2) -0.002(2)
O12 0.022(3) 0.019(3) 0.019(3) 0.004(2) 0.007(2) -0.002(2)
O13 0.024(3) 0.025(3) 0.023(3) 0.008(2) 0.001(2) -0.010(2)
O14 0.015(2) 0.011(3) 0.033(3) 0.005(2) 0.010(2) 0.002(2)
O15 0.016(2) 0.026(3) 0.026(3) -0.004(2) 0.004(2) -0.006(2)
O16 0.034(3) 0.008(3) 0.032(3) -0.008(2) -0.009(2) 0.004(2)
O17 0.035(3) 0.020(3) 0.030(3) -0.010(2) 0.007(2) 0.008(2)
O18 0.034(4) 0.016(4) 0.047(4) 0.009(4) 0.004(3) -0.006(3)
O19 0.032(3) 0.021(3) 0.021(3) 0.003(2) 0.002(2) 0.011(2)
O20 0.019(3) 0.009(2) 0.028(3) -0.004(2) -0.003(2) 0.003(2)
O21 0.023(3) 0.022(3) 0.036(3) -0.020(2) 0.014(2) -0.004(2)
N1 0.016(3) 0.017(3) 0.037(4) -0.003(3) 0.005(3) -0.002(3)
N2 0.037(4) 0.031(4) 0.025(4) 0.002(3) 0.007(3) 0.003(3)
C3 0.025(4) 0.028(4) 0.020(4) 0.001(3) 0.003(3) 0.002(3)
C2 0.034(4) 0.032(5) 0.021(4) 0.004(4) 0.008(3) 0.008(4)
C1 0.035(5) 0.033(5) 0.024(4) -0.001(4) -0.002(4) 0.003(4)
N3 0.027(3) 0.017(3) 0.031(4) -0.001(3) 0.006(3) -0.004(3)
N4 0.035(3) 0.015(3) 0.026(3) -0.003(3) -0.006(3) -0.001(3)
C7 0.032(4) 0.030(5) 0.032(5) 0.002(4) 0.000(4) -0.003(4)
C6 0.057(5) 0.027(4) 0.016(4) -0.009(4) -0.011(4) 0.000(4)
C5 0.060(6) 0.029(5) 0.019(4) -0.002(4) 0.009(4) -0.001(4)

loop_
_atom_site_label
_atom_site_type_symbol
_atom_site_fract_x
_atom_site_fract_y
_atom_site_fract_z
_atom_site_U_iso_or_equiv
_atom_site_thermal_displace_type
_atom_site_occupancy
_atom_site_calc_flag
_atom_site_refinement_flags
_atom_site_disorder_group
Zn1 Zn -0.46773(7) 0.88532(7) 0.26725(5) 0.0136(2) Uani 1 d . .
Zn2 Zn 0.22836(7) 1.37690(7) 0.37546(5) 0.0141(2) Uani 1 d . .
Zn3 Zn 0.24367(7) 1.40395(8) 0.12997(5) 0.0146(2) Uani 1 d . .
Zn4 Zn -0.07061(8) 1.11351(8) 0.24561(5) 0.0147(2) Uani 1 d . .
Zn5 Zn -0.07698(9) 0.73965(8) 0.22699(6) 0.0185(2) Uani 1 d . .
P1 P -0.2046(2) 0.9262(2) 0.39349(11) 0.0126(4) Uani 1 d . .
P2 P -0.2438(2) 0.9165(2) 0.09864(11) 0.0135(4) Uani 1 d . .
P3 P -0.0444(2) 1.4289(2) 0.23783(11) 0.0113(4) Uani 1 d . .
P4 P 0.2646(2) 1.1220(2) 0.24229(11) 0.0133(4) Uani 1 d . .
P5 P 0.4444(2) 1.5628(2) 0.27254(12) 0.0124(4) Uani 1 d . .
O1 O -0.3718(5) 0.8606(6) 0.1506(3) 0.0364(14) Uani 1 d . .
O2 O -0.3611(5) 0.9699(4) 0.3709(3) 0.0188(11) Uani 1 d . .
O3 O -0.5245(5) 0.7045(4) 0.3087(3) 0.0199(11) Uani 1 d . .
O4 O -0.6355(6) 1.0012(5) 0.2483(4) 0.0371(14) Uani 1 d . .
O5 O 0.2416(6) 1.1857(5) 0.3378(3) 0.0265(12) Uani 1 d . .
O6 O 0.4123(4) 1.4629(4) 0.3518(3) 0.0188(11) Uani 1 d . .
O7 O -0.1834(5) 0.8883(6) 0.4955(3) 0.0287(12) Uani 1 d . .
O8 O 0.0582(4) 1.4608(5) 0.3193(3) 0.0227(11) Uani 1 d . .
O9 O 0.0377(4) 1.4074(5) 0.1467(3) 0.0206(11) Uani 1 d . .
O10 O 0.2863(5) 1.4401(5) 0.0026(3) 0.0234(11) Uani 1 d . .
O11 O 0.3242(5) 1.5618(4) 0.1994(3) 0.0189(11) Uani 1 d . .
O12 O 0.3238(5) 1.2292(5) 0.1740(3) 0.0202(11) Uani 1 d . .
O13 O -0.1010(5) 1.0443(5) 0.3700(3) 0.0241(12) Uani 1 d . .
O14 O -0.1369(5) 1.3025(4) 0.2579(3) 0.0198(11) Uani 1 d . .
O15 O 0.1196(5) 1.0699(5) 0.2030(3) 0.0223(12) Uani 1 d . .
O16 O -0.1940(5) 1.0540(5) 0.1425(3) 0.0245(12) Uani 1 d . .
O17 O -0.1687(5) 0.7987(5) 0.3363(4) 0.0283(13) Uani 1 d . .
O18 O 0.1325(7) 0.7620(8) 0.2482(5) 0.032(2) Uani 1 d . .
O19 O -0.1178(5) 0.8135(5) 0.1043(3) 0.0246(12) Uani 1 d . .
O20 O -0.1471(5) 0.5511(4) 0.2250(3) 0.0190(11) Uani 1 d . .
O21 O 0.5820(5) 1.5024(5) 0.2219(4) 0.0266(13) Uani 1 d . .
H30 H 0.5636(5) 1.4232(5) 0.2019(4) 0.040 Uiso 1 calc R .
N1 N 0.6030(6) 0.2529(6) 1.1083(4) 0.0232(14) Uani 1 d . .
H3 H 0.5198(6) 0.2081(6) 1.1212(4) 0.035 Uiso 1 calc R .
H2 H 0.6039(6) 0.3356(6) 1.1378(4) 0.035 Uiso 1 calc R .
H1 H 0.6792(6) 0.2019(6) 1.1287(4) 0.035 Uiso 1 calc R .
N2 N 0.8921(7) 0.5632(6) 0.9971(4) 0.031(2) Uani 1 d . .
H12 H 0.8867(7) 0.6540(6) 1.0113(4) 0.046 Uiso 1 calc R .
H11 H 0.9223(7) 0.5533(6) 0.9374(4) 0.046 Uiso 1 calc R .
H10 H 0.9556(7) 0.5214(6) 1.0368(4) 0.046 Uiso 1 calc R .
C3 C 0.7481(8) 0.4995(7) 1.0064(5) 0.024(2) Uani 1 d . .
H9 H 0.6789(8) 0.5465(7) 0.9640(5) 0.029 Uiso 1 calc R .
H8 H 0.7149(8) 0.5121(7) 1.0711(5) 0.029 Uiso 1 calc R .
C2 C 0.7501(8) 0.3487(8) 0.9837(5) 0.029(2) Uani 1 d . .
H7 H 0.8311(8) 0.3053(8) 1.0182(5) 0.035 Uiso 1 calc R .
H6 H 0.7679(8) 0.3376(8) 0.9162(5) 0.035 Uiso 1 calc R .
C1 C 0.6125(8) 0.2742(9) 1.0073(5) 0.031(2) Uani 1 d . .
H5 H 0.5288(8) 0.3284(9) 0.9850(5) 0.037 Uiso 1 calc R .
H4 H 0.6100(8) 0.1844(9) 0.9751(5) 0.037 Uiso 1 calc R .
N3 N 0.3783(6) 0.7535(6) 0.6152(4) 0.0250(14) Uani 1 d . .
H15 H 0.4585(6) 0.7006(6) 0.6219(4) 0.037 Uiso 1 calc R .
H14 H 0.3026(6) 0.7106(6) 0.6420(4) 0.037 Uiso 1 calc R .
H13 H 0.3935(6) 0.8359(6) 0.6433(4) 0.037 Uiso 1 calc R .
N4 N 0.0981(6) 1.0844(6) 0.5232(4) 0.0254(14) Uani 1 d . .
H24 H 0.1133(6) 1.1725(6) 0.5417(4) 0.038 Uiso 1 calc R .
H23 H 0.0341(6) 1.0438(6) 0.5618(4) 0.038 Uiso 1 calc R .
H22 H 0.0622(6) 1.0836(6) 0.4637(4) 0.038 Uiso 1 calc R .
C7 C 0.2336(8) 1.0094(8) 0.5269(6) 0.031(2) Uani 1 d . .
H21 H 0.2733(8) 1.0118(8) 0.5914(6) 0.037 Uiso 1 calc R .
H20 H 0.3035(8) 1.0548(8) 0.4857(6) 0.037 Uiso 1 calc R .
C6 C 0.2144(8) 0.8623(8) 0.4968(5) 0.034(2) Uani 1 d . .
H19 H 0.1899(8) 0.8601(8) 0.4293(5) 0.040 Uiso 1 calc R .
H18 H 0.1326(8) 0.8221(8) 0.5307(5) 0.040 Uiso 1 calc R .
C5 C 0.3464(9) 0.7751(9) 0.5144(5) 0.036(2) Uani 1 d . .
H16 H 0.3323(9) 0.6848(9) 0.4840(5) 0.043 Uiso 1 calc R .
H17 H 0.4302(9) 0.8197(9) 0.4854(5) 0.043 Uiso 1 calc R .
H52 H 0.1499(85) 0.8093(76) 0.2335(58) 0.000(27) Uiso 1 d . .
H51 H 0.2064(94) 0.7148(84) 0.2350(58) 0.037(28) Uiso 1 d . .

loop_
_atom_type_symbol
_atom_type_description
_atom_type_scat_dispersion_real
_atom_type_scat_dispersion_imag
_atom_type_scat_source
C C 0.0033 0.0016 'International Tables Vol C Tables 4.2.6.8 and 6.1.1.4'
H H 0.0000 0.0000 'International Tables Vol C Tables 4.2.6.8 and 6.1.1.4'
N N 0.0061 0.0033 'International Tables Vol C Tables 4.2.6.8 and 6.1.1.4'
O O 0.0106 0.0060 'International Tables Vol C Tables 4.2.6.8 and 6.1.1.4'
P P 0.1023 0.0942 'International Tables Vol C Tables 4.2.6.8 and 6.1.1.4'
Zn Zn 0.2839 1.4301 'International Tables Vol C Tables 4.2.6.8 and 6.1.1.4'

loop_
_geom_angle_atom_site_label_1
_geom_angle_atom_site_label_2
_geom_angle_atom_site_label_3
_geom_angle
_geom_angle_site_symmetry_1
_geom_angle_site_symmetry_3
_geom_angle_publ_flag
O1 Zn1 O3 106.6(2) . . ?
O1 Zn1 O4 109.5(2) . . ?
O3 Zn1 O4 110.5(2) . . ?
O1 Zn1 O2 118.5(2) . . ?
O3 Zn1 O2 106.8(2) . . ?
O4 Zn1 O2 104.9(2) . . ?
O7 Zn2 O6 110.7(2) 2_556 . ?
O7 Zn2 O8 100.8(2) 2_556 . ?
O6 Zn2 O8 117.4(2) . . ?
O7 Zn2 O5 109.9(2) 2_556 . ?
O6 Zn2 O5 107.8(2) . . ?
O8 Zn2 O5 110.1(2) . . ?
O10 Zn3 O9 109.7(2) . . ?
O10 Zn3 O12 112.6(2) . . ?
O9 Zn3 O12 110.3(2) . . ?
O10 Zn3 O11 104.8(2) . . ?
O9 Zn3 O11 107.0(2) . . ?
O12 Zn3 O11 112.1(2) . . ?
O15 Zn4 O13 111.4(2) . . ?
O15 Zn4 O16 103.1(2) . . ?
O13 Zn4 O16 120.2(2) . . ?
O15 Zn4 O14 122.0(2) . . ?
O13 Zn4 O14 101.3(2) . . ?
O16 Zn4 O14 99.6(2) . . ?
O17 Zn5 O19 123.9(2) . . ?
O17 Zn5 O20 98.3(2) . . ?
O19 Zn5 O20 106.1(2) . . ?
O17 Zn5 O18 107.3(3) . . ?
O19 Zn5 O18 106.1(3) . . ?
O20 Zn5 O18 115.7(3) . . ?
O7 P1 O17 107.0(3) . . ?
O7 P1 O13 108.7(3) . . ?
O17 P1 O13 110.3(3) . . ?
O7 P1 O2 112.1(3) . . ?
O17 P1 O2 109.0(3) . . ?
O13 P1 O2 109.8(3) . . ?
O10 P2 O1 109.3(3) 2_545 . ?
O10 P2 O19 109.5(3) 2_545 . ?
O1 P2 O19 110.0(3) . . ?
O10 P2 O16 109.2(3) 2_545 . ?
O1 P2 O16 110.1(3) . . ?
O19 P2 O16 108.7(3) . . ?
O8 P3 O14 111.4(3) . . ?
O8 P3 O20 108.2(3) . 1_565 ?
O14 P3 O20 107.2(2) . 1_565 ?
O8 P3 O9 111.3(2) . . ?
O14 P3 O9 109.7(3) . . ?
O20 P3 O9 108.7(3) 1_565 . ?
O4 P4 O5 111.4(3) 1_655 . ?
O4 P4 O15 107.4(3) 1_655 . ?
O5 P4 O15 109.2(3) . . ?
O4 P4 O12 110.0(3) 1_655 . ?
O5 P4 O12 110.6(3) . . ?
O15 P4 O12 108.2(3) . . ?
O3 P5 O11 112.3(3) 1_665 . ?
O3 P5 O6 111.6(3) 1_665 . ?
O11 P5 O6 111.0(2) . . ?
O3 P5 O21 110.2(3) 1_665 . ?
O11 P5 O21 105.6(3) . . ?
O6 P5 O21 105.7(3) . . ?
P2 O1 Zn1 139.6(3) . . ?
P1 O2 Zn1 120.5(3) . . ?
P5 O3 Zn1 141.6(3) 1_445 . ?
P4 O4 Zn1 163.6(4) 1_455 . ?
P4 O5 Zn2 130.7(3) . . ?
P5 O6 Zn2 126.0(3) . . ?
P1 O7 Zn2 157.2(3) . 2_546 ?
P3 O8 Zn2 136.5(3) . . ?
P3 O9 Zn3 127.9(3) . . ?
P2 O10 Zn3 146.5(3) 2 . ?
P5 O11 Zn3 128.4(3) . . ?
P4 O12 Zn3 131.1(3) . . ?
P1 O13 Zn4 124.3(3) . . ?
P3 O14 Zn4 124.2(2) . . ?
P4 O15 Zn4 127.9(3) . . ?
P2 O16 Zn4 137.3(3) . . ?
P1 O17 Zn5 143.1(3) . . ?
Zn5 O18 H52 109.8(93) . . ?
Zn5 O18 H51 134.7(57) . . ?
H52 O18 H51 97.3(100) . . ?
P2 O19 Zn5 115.3(3) . . ?
P3 O20 Zn5 121.5(3) 1_545 . ?
P5 O21 H30 109.5(2) . . ?
C1 N1 H3 109.5(4) . . ?
C1 N1 H2 109.5(4) . . ?
H3 N1 H2 109.5 . . ?
C1 N1 H1 109.5(4) . . ?
H3 N1 H1 109.5 . . ?
H2 N1 H1 109.5 . . ?
C3 N2 H12 109.5(4) . . ?
C3 N2 H11 109.5(4) . . ?
H12 N2 H11 109.5 . . ?
C3 N2 H10 109.5(4) . . ?
H12 N2 H10 109.5 . . ?
H11 N2 H10 109.5 . . ?
N2 C3 C2 112.0(6) . . ?
N2 C3 H9 109.2(4) . . ?
C2 C3 H9 109.2(5) . . ?
N2 C3 H8 109.2(4) . . ?
C2 C3 H8 109.2(4) . . ?
H9 C3 H8 107.9 . . ?
C3 C2 C1 114.0(6) . . ?
C3 C2 H7 108.7(5) . . ?
C1 C2 H7 108.7(4) . . ?
C3 C2 H6 108.7(4) . . ?
C1 C2 H6 108.7(4) . . ?
H7 C2 H6 107.6 . . ?
N1 C1 C2 110.7(6) . . ?
N1 C1 H5 109.5(4) . . ?
C2 C1 H5 109.5(4) . . ?
N1 C1 H4 109.5(4) . . ?
C2 C1 H4 109.5(4) . . ?
H5 C1 H4 108.1 . . ?
C5 N3 H15 109.5(4) . . ?
C5 N3 H14 109.5(4) . . ?
H15 N3 H14 109.5 . . ?
C5 N3 H13 109.5(4) . . ?
H15 N3 H13 109.5 . . ?
H14 N3 H13 109.5 . . ?
C7 N4 H24 109.5(4) . . ?
C7 N4 H23 109.5(4) . . ?
H24 N4 H23 109.5 . . ?
C7 N4 H22 109.5(4) . . ?
H24 N4 H22 109.5 . . ?
H23 N4 H22 109.5 . . ?
N4 C7 C6 111.6(6) . . ?
N4 C7 H21 109.3(4) . . ?
C6 C7 H21 109.3(4) . . ?
N4 C7 H20 109.3(4) . . ?
C6 C7 H20 109.3(4) . . ?
H21 C7 H20 108.0 . . ?
C7 C6 C5 113.3(7) . . ?
C7 C6 H19 108.9(4) . . ?
C5 C6 H19 108.9(4) . . ?
C7 C6 H18 108.9(4) . . ?
C5 C6 H18 108.9(4) . . ?
H19 C6 H18 107.7 . . ?
N3 C5 C6 113.0(6) . . ?
N3 C5 H16 109.0(4) . . ?
C6 C5 H16 109.0(4) . . ?
N3 C5 H17 109.0(4) . . ?
C6 C5 H17 109.0(4) . . ?
H16 C5 H17 107.8 . . ?

loop_
_geom_bond_atom_site_label_1
_geom_bond_atom_site_label_2
_geom_bond_distance
_geom_bond_site_symmetry_2
_geom_bond_publ_flag
Zn1 O1 1.924(4) . ?
Zn1 O3 1.936(4) . ?
Zn1 O4 1.942(5) . ?
Zn1 O2 1.954(5) . ?
Zn2 O7 1.907(4) 2_556 ?
Zn2 O6 1.940(4) . ?
Zn2 O8 1.944(4) . ?
Zn2 O5 1.946(5) . ?
Zn3 O10 1.908(4) . ?
Zn3 O9 1.934(4) . ?
Zn3 O12 1.960(5) . ?
Zn3 O11 1.974(4) . ?
Zn4 O15 1.928(4) . ?
Zn4 O13 1.933(5) . ?
Zn4 O16 1.945(5) . ?
Zn4 O14 1.952(4) . ?
Zn5 O17 1.886(5) . ?
Zn5 O19 1.933(5) . ?
Zn5 O20 1.951(4) . ?
Zn5 O18 1.978(7) . ?
P1 O7 1.517(5) . ?
P1 O17 1.529(5) . ?
P1 O13 1.542(5) . ?
P1 O2 1.545(5) . ?
P2 O10 1.515(5) 2_545 ?
P2 O1 1.516(5) . ?
P2 O19 1.544(4) . ?
P2 O16 1.548(5) . ?
P3 O8 1.527(5) . ?
P3 O14 1.533(4) . ?
P3 O20 1.536(5) 1_565 ?
P3 O9 1.539(4) . ?
P4 O4 1.501(5) 1_655 ?
P4 O5 1.522(5) . ?
P4 O15 1.539(5) . ?
P4 O12 1.540(5) . ?
P5 O3 1.502(5) 1_665 ?
P5 O11 1.520(5) . ?
P5 O6 1.530(5) . ?
P5 O21 1.595(4) . ?
O3 P5 1.502(5) 1_445 ?
O4 P4 1.501(5) 1_455 ?
O7 Zn2 1.907(4) 2_546 ?
O10 P2 1.515(5) 2 ?
O18 H52 0.53(7) . ?
O18 H51 0.85(9) . ?
O20 P3 1.536(5) 1_545 ?
O21 H30 0.84 . ?
N1 C1 1.467(9) . ?
N1 H3 0.91 . ?
N1 H2 0.91 . ?
N1 H1 0.91 . ?
N2 C3 1.484(9) . ?
N2 H12 0.91 . ?
N2 H11 0.91 . ?
N2 H10 0.91 . ?
C3 C2 1.506(10) . ?
C3 H9 0.99 . ?
C3 H8 0.99 . ?
C2 C1 1.515(10) . ?
C2 H7 0.99 . ?
C2 H6 0.99 . ?
C1 H5 0.99 . ?
C1 H4 0.99 . ?
N3 C5 1.484(9) . ?
N3 H15 0.91 . ?
N3 H14 0.91 . ?
N3 H13 0.91 . ?
N4 C7 1.457(9) . ?
N4 H24 0.91 . ?
N4 H23 0.91 . ?
N4 H22 0.91 . ?
C7 C6 1.508(11) . ?
C7 H21 0.99 . ?
C7 H20 0.99 . ?
C6 C5 1.511(11) . ?
C6 H19 0.99 . ?
C6 H18 0.99 . ?
C5 H16 0.99 . ?
C5 H17 0.99 . ?
